data_7220499
loop_
_publ_author_name
'Kavuru, Padmini'
'Grebinoski, Stephanie J.'
'Patel, Mitulkumar A.'
'Wojtas, Lukasz'
'Chadwick, Keith'

_publ_section_title
;
 Polymorphism of vanillin revisited: the discovery and selective
 crystallization of a rare crystal structure
;
_journal_issue 7
_journal_name_full CrystEngComm
_journal_page_first 1118
_journal_paper_doi 10.1039/C5CE00568J
_journal_volume 18
_journal_year 2016
_chemical_formula_moiety 'C8 H8 O3'
_chemical_formula_sum 'C8 H8 O3'
_chemical_formula_weight 152.14
_chemical_name_systematic Vanillin
_space_group_crystal_system orthorhombic
_space_group_IT_number 33
_space_group_name_Hall 'P 2c -2n'
_space_group_name_H-M_alt 'P n a 21'
_symmetry_space_group_name_Hall 'P 2c -2n'
_symmetry_space_group_name_H-M 'P n a 21'
_atom_sites_solution_hydrogens mixed
_audit_creation_method SHELXL-2014
_audit_update_record
;
2015-03-20 deposited with the CCDC.
2015-05-15 downloaded from the CCDC.
;
_cell_angle_alpha 90
_cell_angle_beta 90
_cell_angle_gamma 90
_cell_formula_units_Z 16
_cell_length_a 16.3977(7)
_cell_length_b 3.80990(10)
_cell_length_c 45.645(2)
_cell_measurement_temperature 100(2)
_cell_volume 2851.61(19)
_computing_cell_refinement 'APEX2 (Bruker, 2013); SAINT (Bruker, 2013)'
_computing_data_collection 'APEX2 (Bruker, 2013)'
_computing_data_reduction 'SAINT (Bruker, 2013);XPREP(Sheldrick,2008)'
_computing_publication_material 'APEX2 (Bruker, 2010)'
_computing_structure_refinement 'SHELXL-2013 (Sheldrick, 2008)'
_computing_structure_solution 'SHELXS-97 (Sheldrick, 2008)'
_diffrn_ambient_temperature 100(2)
_diffrn_measured_fraction_theta_full 0.997
_diffrn_measured_fraction_theta_max 0.996
_diffrn_measurement_device_type ' BRUKER ApexII X8 CCD'
_diffrn_measurement_method '\w scans'
_diffrn_radiation_monochromator mirror
_diffrn_radiation_source 'ImuS microsource'
_diffrn_radiation_type CuK\a
_diffrn_radiation_wavelength 1.54178
_diffrn_reflns_av_R_equivalents 0.0521
_diffrn_reflns_av_unetI/netI 0.0485
_diffrn_reflns_laue_measured_fraction_full 0.997
_diffrn_reflns_laue_measured_fraction_max 0.996
_diffrn_reflns_limit_h_max 20
_diffrn_reflns_limit_h_min -20
_diffrn_reflns_limit_k_max 4
_diffrn_reflns_limit_k_min -4
_diffrn_reflns_limit_l_max 54
_diffrn_reflns_limit_l_min -56
_diffrn_reflns_number 14594
_diffrn_reflns_point_group_measured_fraction_full 0.951
_diffrn_reflns_point_group_measured_fraction_max 0.943
_diffrn_reflns_theta_full 67.679
_diffrn_reflns_theta_max 72.340
_diffrn_reflns_theta_min 3.874
_exptl_absorpt_coefficient_mu 0.918
_exptl_absorpt_correction_T_max 0.7536
_exptl_absorpt_correction_T_min 0.5946
_exptl_absorpt_correction_type multi-scan
_exptl_absorpt_process_details 'SADABS; (Sheldrick, 2003)'
_exptl_crystal_colour colorless
_exptl_crystal_density_diffrn 1.418
_exptl_crystal_description plate
_exptl_crystal_F_000 1280
_exptl_crystal_recrystallization_method 'Re-crystallisation from solvent: Isopropanol'
_exptl_crystal_size_max 0.110
_exptl_crystal_size_mid 0.040
_exptl_crystal_size_min 0.020
_refine_diff_density_max 0.181
_refine_diff_density_min -0.231
_refine_diff_density_rms 0.045
_refine_ls_abs_structure_details
;
 Flack x determined using 1966 quotients [(I+)-(I-)]/[(I+)+(I-)]
 (Parsons, Flack and Wagner, Acta Cryst. B69 (2013) 249-259).
;
_refine_ls_abs_structure_Flack 0.12(10)
_refine_ls_extinction_method none
_refine_ls_goodness_of_fit_ref 1.028
_refine_ls_hydrogen_treatment mixed
_refine_ls_matrix_type full
_refine_ls_number_parameters 432
_refine_ls_number_reflns 5340
_refine_ls_number_restraints 1
_refine_ls_restrained_S_all 1.028
_refine_ls_R_factor_all 0.0465
_refine_ls_R_factor_gt 0.0387
_refine_ls_shift/su_max 0.000
_refine_ls_shift/su_mean 0.000
_refine_ls_structure_factor_coef Fsqd
_refine_ls_weighting_details 'w=1/[\s^2^(Fo^2^)+(0.0480P)^2^+0.1276P] where P=(Fo^2^+2Fc^2^)/3'
_refine_ls_weighting_scheme calc
_refine_ls_wR_factor_gt 0.0887
_refine_ls_wR_factor_ref 0.0925
_reflns_Friedel_coverage 0.870
_reflns_friedel_fraction_full 0.903
_reflns_friedel_fraction_max 0.889
_reflns_number_gt 4737
_reflns_number_total 5340
_reflns_threshold_expression 'I > 2\s(I)'
_cod_data_source_file c5ce00568j2.cif
_cod_data_source_block shelx
_cod_depositor_comments 'Adding full bibliography for 7220499.cif.'
_cod_database_code 7220499
_shelx_space_group_comment
;
The symmetry employed for this shelxl refinement is uniquely defined
by the following loop, which should always be used as a source of
symmetry information in preference to the above space-group names.
They are only intended as comments.
;
_shelx_estimated_absorpt_t_min 0.906
_shelx_estimated_absorpt_t_max 0.982
_shelxl_version_number 2014-1

loop_
_space_group_symop_operation_xyz
'x, y, z'
'-x, -y, z+1/2'
'x+1/2, -y+1/2, z'
'-x+1/2, y+1/2, z+1/2'

loop_
_atom_site_label
_atom_site_type_symbol
_atom_site_fract_x
_atom_site_fract_y
_atom_site_fract_z
_atom_site_U_iso_or_equiv
_atom_site_adp_type
_atom_site_occupancy
_atom_site_site_symmetry_order
_atom_site_calc_flag
_atom_site_refinement_flags_posn
_atom_site_refinement_flags_adp
O1 O 0.18131(14) 0.2319(6) 0.38366(5) 0.0221(5) Uani 1 1 d . .
O2 O 0.59684(14) 0.2814(6) 0.57710(5) 0.0232(5) Uani 1 1 d . .
O3 O 0.22401(13) 0.7230(7) 0.46868(5) 0.0246(5) Uani 1 1 d . .
O4 O 0.34995(14) 0.6646(6) 0.76012(5) 0.0246(5) Uani 1 1 d . .
O5 O 0.53902(14) 0.7707(6) 0.44920(5) 0.0227(5) Uani 1 1 d . .
O6 O 0.59575(14) 1.0487(7) 0.49856(5) 0.0232(5) Uani 1 1 d . .
O7 O 0.49609(14) 0.3134(7) 0.36382(5) 0.0250(5) Uani 1 1 d . .
O8 O 0.48002(15) 0.3905(7) 0.78636(5) 0.0255(5) Uani 1 1 d . .
O9 O 0.12584(14) -0.0576(6) 0.33447(5) 0.0247(5) Uani 1 1 d . .
H9 H 0.088(3) 0.053(11) 0.3513(9) 0.037 Uiso 1 1 d . U
O10 O 0.70826(16) -0.0415(7) 0.54390(5) 0.0249(5) Uani 1 1 d . .
O11 O 0.46226(17) 0.9788(7) 0.65511(6) 0.0310(6) Uani 1 1 d . .
O12 O 0.73890(17) 0.3095(7) 0.68040(5) 0.0349(7) Uani 1 1 d . .
C1 C 0.3467(2) 0.9587(8) 0.48846(7) 0.0179(7) Uani 1 1 d . .
C2 C 0.7979(2) -0.1038(9) 0.58383(7) 0.0215(7) Uani 1 1 d . .
H2 H 0.8361 -0.2155 0.5713 0.026 Uiso 1 1 calc R U
C3 C 0.3978(2) 0.8393(8) 0.46617(8) 0.0182(6) Uani 1 1 d . .
H3 H 0.3754 0.7360 0.4490 0.022 Uiso 1 1 calc R U
C4 C 0.4629(2) 1.1497(9) 0.51642(7) 0.0212(7) Uani 1 1 d . .
H4 H 0.4851 1.2556 0.5335 0.025 Uiso 1 1 calc R U
C5 C 0.6671(2) 0.1781(9) 0.59103(7) 0.0204(7) Uani 1 1 d . .
C6 C 0.2585(2) 0.9041(9) 0.48729(7) 0.0197(7) Uani 1 1 d . .
C7 C 0.7238(2) 0.0125(8) 0.57269(7) 0.0196(7) Uani 1 1 d . .
C8 C 0.51365(19) 1.0247(9) 0.49477(8) 0.0190(7) Uani 1 1 d . .
C9 C 0.2076(2) -0.0203(8) 0.33823(7) 0.0189(7) Uani 1 1 d . .
C10 C 0.3221(2) 0.1831(9) 0.36650(8) 0.0192(7) Uani 1 1 d . .
H10 H 0.3440 0.2909 0.3835 0.023 Uiso 1 1 calc R U
C11 C 0.2393(2) 0.1375(8) 0.36372(7) 0.0187(7) Uani 1 1 d . .
C12 C 0.4619(2) 0.1394(9) 0.34487(8) 0.0217(7) Uani 1 1 d . .
C13 C 0.4871(2) 0.5071(9) 0.75846(8) 0.0213(7) Uani 1 1 d . .
C14 C 0.4811(2) 0.8722(8) 0.46917(7) 0.0175(6) Uani 1 1 d . .
C15 C 0.8159(2) -0.0567(9) 0.61319(7) 0.0209(7) Uani 1 1 d . .
H15 H 0.8666 -0.1356 0.6208 0.025 Uiso 1 1 calc R U
C16 C 0.3430(2) -0.0950(8) 0.31929(7) 0.0205(7) Uani 1 1 d . .
H16 H 0.3787 -0.1765 0.3044 0.025 Uiso 1 1 calc R U
C17 C 0.5034(2) 0.7390(9) 0.70115(7) 0.0219(7) Uani 1 1 d . .
C18 C 0.4201(2) 0.6554(8) 0.74359(7) 0.0201(7) Uani 1 1 d . .
C19 C 0.4279(2) 0.7731(8) 0.71538(8) 0.0209(7) Uani 1 1 d . .
H19 H 0.3828 0.8765 0.7056 0.025 Uiso 1 1 calc R U
C20 C 0.2592(2) -0.1402(9) 0.31643(7) 0.0204(7) Uani 1 1 d . .
H20 H 0.2374 -0.2528 0.2996 0.025 Uiso 1 1 calc R U
C21 C 0.3743(2) 0.0695(9) 0.34399(7) 0.0190(7) Uani 1 1 d . .
C22 C 0.5100(2) 0.6257(9) 0.42221(7) 0.0218(7) Uani 1 1 d . .
H22A H 0.4781 0.4137 0.4263 0.033 Uiso 1 1 calc R U
H22B H 0.5566 0.5657 0.4097 0.033 Uiso 1 1 calc R U
H22C H 0.4756 0.7984 0.4122 0.033 Uiso 1 1 calc R U
C23 C 0.5698(2) 0.5898(9) 0.71571(8) 0.0245(7) Uani 1 1 d . .
H23 H 0.6207 0.5660 0.7060 0.029 Uiso 1 1 calc R U
C24 C 0.3793(2) 1.1198(8) 0.51312(7) 0.0198(7) Uani 1 1 d . .
H24 H 0.3440 1.2100 0.5278 0.024 Uiso 1 1 calc R U
C25 C 0.7595(2) 0.1069(9) 0.63146(7) 0.0226(7) Uani 1 1 d . .
C26 C 0.6844(2) 0.2254(9) 0.62036(7) 0.0208(7) Uani 1 1 d . .
H26 H 0.6461 0.3367 0.6329 0.025 Uiso 1 1 calc R U
C27 C 0.5149(2) 0.8555(10) 0.67101(8) 0.0267(8) Uani 1 1 d . .
C28 C 0.2100(2) 0.3814(9) 0.41062(8) 0.0231(7) Uani 1 1 d . .
H28A H 0.1633 0.4404 0.4231 0.035 Uiso 1 1 calc R U
H28B H 0.2414 0.5944 0.4064 0.035 Uiso 1 1 calc R U
H28C H 0.2449 0.2113 0.4208 0.035 Uiso 1 1 calc R U
C29 C 0.5353(2) 0.4427(10) 0.59489(8) 0.0245(7) Uani 1 1 d . .
H29A H 0.5163 0.2748 0.6097 0.037 Uiso 1 1 calc R U
H29B H 0.4894 0.5140 0.5825 0.037 Uiso 1 1 calc R U
H29C H 0.5582 0.6496 0.6047 0.037 Uiso 1 1 calc R U
C30 C 0.7812(2) 0.1587(10) 0.66220(8) 0.0263(8) Uani 1 1 d . .
C31 C 0.5614(2) 0.4767(9) 0.74430(8) 0.0222(7) Uani 1 1 d . .
H31 H 0.6068 0.3777 0.7543 0.027 Uiso 1 1 calc R U
C32 C 0.2774(2) 0.7840(10) 0.74554(8) 0.0255(8) Uani 1 1 d . .
H32A H 0.2309 0.7661 0.7589 0.038 Uiso 1 1 calc R U
H32B H 0.2674 0.6384 0.7282 0.038 Uiso 1 1 calc R U
H32C H 0.2845 1.0291 0.7395 0.038 Uiso 1 1 calc R U
H12 H 0.495(2) 0.042(9) 0.3279(8) 0.019(9) Uiso 1 1 d . .
H6A H 0.225(2) 1.019(10) 0.5036(9) 0.026(10) Uiso 1 1 d . .
H30 H 0.834(2) 0.065(10) 0.6687(8) 0.024(10) Uiso 1 1 d . .
H27 H 0.572(2) 0.818(10) 0.6639(9) 0.026(10) Uiso 1 1 d . .
H6 H 0.625(3) 0.902(12) 0.4829(10) 0.047(13) Uiso 1 1 d . .
H8 H 0.430(4) 0.452(16) 0.7965(13) 0.078(19) Uiso 1 1 d . .
H10A H 0.663(3) 0.037(12) 0.5377(11) 0.040(13) Uiso 1 1 d . .

loop_
_atom_site_aniso_label
_atom_site_aniso_U_11
_atom_site_aniso_U_22
_atom_site_aniso_U_33
_atom_site_aniso_U_23
_atom_site_aniso_U_13
_atom_site_aniso_U_12
O1 0.0181(12) 0.0312(13) 0.0170(12) -0.0046(10) 0.0029(9) 0.0013(10)
O2 0.0225(12) 0.0315(13) 0.0155(12) -0.0012(10) 0.0011(9) 0.0035(10)
O3 0.0191(12) 0.0345(13) 0.0203(13) -0.0023(11) -0.0002(10) -0.0020(10)
O4 0.0171(12) 0.0376(14) 0.0191(13) 0.0054(10) 0.0008(9) 0.0028(10)
O5 0.0208(12) 0.0314(13) 0.0158(12) -0.0049(10) 0.0013(10) 0.0013(10)
O6 0.0158(11) 0.0340(14) 0.0197(13) -0.0039(11) -0.0029(10) -0.0002(10)
O7 0.0192(12) 0.0348(14) 0.0209(13) -0.0011(11) -0.0001(10) -0.0029(10)
O8 0.0243(13) 0.0382(15) 0.0140(12) 0.0055(11) 0.0004(10) 0.0032(10)
O9 0.0187(12) 0.0326(14) 0.0228(14) -0.0029(10) 0.0006(10) -0.0010(10)
O10 0.0226(12) 0.0365(14) 0.0154(12) -0.0021(10) -0.0006(10) 0.0018(11)
O11 0.0374(15) 0.0362(15) 0.0195(13) 0.0051(11) -0.0007(11) -0.0018(11)
O12 0.0361(15) 0.0484(17) 0.0201(14) -0.0078(12) -0.0009(11) 0.0049(12)
C1 0.0210(16) 0.0166(16) 0.0160(17) 0.0017(13) 0.0023(13) -0.0005(12)
C2 0.0215(16) 0.0241(17) 0.0189(17) -0.0021(14) 0.0020(13) -0.0015(13)
C3 0.0204(16) 0.0194(16) 0.0147(16) 0.0008(13) -0.0033(12) 0.0002(12)
C4 0.0241(17) 0.0273(18) 0.0121(16) -0.0021(13) -0.0010(13) -0.0001(14)
C5 0.0189(16) 0.0226(17) 0.0197(18) 0.0030(13) -0.0002(13) -0.0019(12)
C6 0.0207(17) 0.0227(17) 0.0156(17) 0.0033(14) -0.0013(14) 0.0019(13)
C7 0.0253(17) 0.0219(17) 0.0115(17) 0.0022(13) 0.0005(13) -0.0041(13)
C8 0.0185(16) 0.0189(17) 0.0197(18) 0.0034(13) -0.0022(13) -0.0019(13)
C9 0.0185(15) 0.0209(17) 0.0173(17) 0.0036(13) -0.0010(13) -0.0021(12)
C10 0.0214(16) 0.0190(16) 0.0174(17) -0.0005(12) 0.0006(13) -0.0005(13)
C11 0.0222(16) 0.0190(16) 0.0148(17) 0.0013(12) 0.0039(13) 0.0030(13)
C12 0.0229(17) 0.0238(17) 0.0184(18) 0.0016(13) 0.0016(14) 0.0044(14)
C13 0.0243(17) 0.0231(18) 0.0163(18) 0.0006(13) 0.0023(13) -0.0003(13)
C14 0.0189(16) 0.0196(16) 0.0141(16) 0.0021(13) 0.0016(13) 0.0021(12)
C15 0.0191(16) 0.0240(17) 0.0196(18) 0.0016(14) 0.0006(13) -0.0011(13)
C16 0.0242(17) 0.0214(16) 0.0158(17) 0.0003(13) 0.0016(13) 0.0014(13)
C17 0.0270(18) 0.0210(16) 0.0175(18) -0.0019(13) 0.0008(14) -0.0027(13)
C18 0.0230(17) 0.0181(16) 0.0191(17) 0.0009(13) 0.0012(13) -0.0032(12)
C19 0.0256(17) 0.0186(16) 0.0185(17) 0.0008(13) -0.0032(13) -0.0008(12)
C20 0.0219(17) 0.0245(17) 0.0148(17) -0.0013(13) -0.0014(13) 0.0005(13)
C21 0.0195(16) 0.0204(16) 0.0171(17) 0.0013(13) 0.0006(13) 0.0024(12)
C22 0.0256(17) 0.0247(17) 0.0149(17) -0.0053(14) 0.0017(13) -0.0010(13)
C23 0.0232(17) 0.0279(18) 0.0223(19) -0.0033(14) 0.0024(14) -0.0020(13)
C24 0.0242(17) 0.0193(16) 0.0157(17) -0.0008(13) 0.0037(13) 0.0022(13)
C25 0.0249(17) 0.0237(17) 0.0191(18) 0.0011(14) 0.0004(14) -0.0027(14)
C26 0.0256(17) 0.0201(17) 0.0167(17) 0.0000(13) 0.0027(13) -0.0005(13)
C27 0.0334(19) 0.0255(19) 0.0211(19) 0.0002(15) 0.0033(15) -0.0044(15)
C28 0.0256(17) 0.0262(17) 0.0177(17) -0.0016(14) 0.0044(14) -0.0009(14)
C29 0.0204(16) 0.032(2) 0.0213(18) -0.0010(15) 0.0030(14) 0.0043(14)
C30 0.0278(19) 0.031(2) 0.0203(19) -0.0012(15) -0.0041(15) -0.0003(15)
C31 0.0196(16) 0.0256(18) 0.0213(18) -0.0011(14) -0.0014(14) 0.0004(13)
C32 0.0195(17) 0.032(2) 0.0251(19) 0.0034(15) -0.0025(14) 0.0067(14)

loop_
_atom_type_symbol
_atom_type_description
_atom_type_scat_dispersion_real
_atom_type_scat_dispersion_imag
_atom_type_scat_source
C C 0.0181 0.0091 'International Tables Vol C Tables 4.2.6.8 and 6.1.1.4'
H H 0.0000 0.0000 'International Tables Vol C Tables 4.2.6.8 and 6.1.1.4'
O O 0.0492 0.0322 'International Tables Vol C Tables 4.2.6.8 and 6.1.1.4'

loop_
_geom_angle_atom_site_label_1
_geom_angle_atom_site_label_2
_geom_angle_atom_site_label_3
_geom_angle
C11 O1 C28 116.6(3)
C5 O2 C29 116.8(3)
C18 O4 C32 116.5(3)
C14 O5 C22 116.8(3)
C8 O6 H6 110(3)
C13 O8 H8 116(3)
C9 O9 H9 116(2)
C7 O10 H10A 116(3)
C24 C1 C3 120.2(3)
C24 C1 C6 118.3(3)
C3 C1 C6 121.4(3)
C15 C2 C7 120.0(3)
C15 C2 H2 120.0
C7 C2 H2 120.0
C14 C3 C1 119.6(3)
C14 C3 H3 120.2
C1 C3 H3 120.2
C8 C4 C24 119.5(3)
C8 C4 H4 120.3
C24 C4 H4 120.3
O2 C5 C26 125.8(3)
O2 C5 C7 114.1(3)
C26 C5 C7 120.1(3)
O3 C6 C1 124.0(3)
O3 C6 H6A 120(2)
C1 C6 H6A 116(2)
O10 C7 C2 118.1(3)
O10 C7 C5 121.6(3)
C2 C7 C5 120.3(3)
O6 C8 C4 118.9(3)
O6 C8 C14 120.5(3)
C4 C8 C14 120.6(3)
O9 C9 C20 118.5(3)
O9 C9 C11 120.9(3)
C20 C9 C11 120.6(3)
C11 C10 C21 119.6(3)
C11 C10 H10 120.2
C21 C10 H10 120.2
O1 C11 C10 126.4(3)
O1 C11 C9 114.0(3)
C10 C11 C9 119.6(3)
O7 C12 C21 124.6(3)
O7 C12 H12 119(2)
C21 C12 H12 116(2)
O8 C13 C31 119.2(3)
O8 C13 C18 121.2(3)
C31 C13 C18 119.7(3)
O5 C14 C3 126.5(3)
O5 C14 C8 113.9(3)
C3 C14 C8 119.7(3)
C2 C15 C25 119.7(3)
C2 C15 H15 120.1
C25 C15 H15 120.1
C21 C16 C20 119.8(3)
C21 C16 H16 120.1
C20 C16 H16 120.1
C23 C17 C19 120.3(3)
C23 C17 C27 118.2(3)
C19 C17 C27 121.5(3)
C19 C18 O4 125.9(3)
C19 C18 C13 120.7(3)
O4 C18 C13 113.4(3)
C18 C19 C17 119.2(3)
C18 C19 H19 120.4
C17 C19 H19 120.4
C9 C20 C16 119.7(3)
C9 C20 H20 120.1
C16 C20 H20 120.1
C16 C21 C10 120.6(3)
C16 C21 C12 117.9(3)
C10 C21 C12 121.4(3)
O5 C22 H22A 109.5
O5 C22 H22B 109.5
H22A C22 H22B 109.5
O5 C22 H22C 109.5
H22A C22 H22C 109.5
H22B C22 H22C 109.5
C31 C23 C17 119.9(3)
C31 C23 H23 120.0
C17 C23 H23 120.0
C4 C24 C1 120.4(3)
C4 C24 H24 119.8
C1 C24 H24 119.8
C15 C25 C26 120.6(3)
C15 C25 C30 118.3(3)
C26 C25 C30 121.1(3)
C5 C26 C25 119.2(3)
C5 C26 H26 120.4
C25 C26 H26 120.4
O11 C27 C17 125.9(4)
O11 C27 H27 122(2)
C17 C27 H27 113(2)
O1 C28 H28A 109.5
O1 C28 H28B 109.5
H28A C28 H28B 109.5
O1 C28 H28C 109.5
H28A C28 H28C 109.5
H28B C28 H28C 109.5
O2 C29 H29A 109.5
O2 C29 H29B 109.5
H29A C29 H29B 109.5
O2 C29 H29C 109.5
H29A C29 H29C 109.5
H29B C29 H29C 109.5
O12 C30 C25 125.2(3)
O12 C30 H30 118(2)
C25 C30 H30 117(2)
C23 C31 C13 120.2(3)
C23 C31 H31 119.9
C13 C31 H31 119.9
O4 C32 H32A 109.5
O4 C32 H32B 109.5
H32A C32 H32B 109.5
O4 C32 H32C 109.5
H32A C32 H32C 109.5
H32B C32 H32C 109.5

loop_
_geom_bond_atom_site_label_1
_geom_bond_atom_site_label_2
_geom_bond_distance
O1 C11 1.364(4)
O1 C28 1.435(4)
O2 C5 1.374(4)
O2 C29 1.434(4)
O3 C6 1.232(4)
O4 C18 1.376(4)
O4 C32 1.437(4)
O5 C14 1.372(4)
O5 C22 1.431(4)
O6 C8 1.360(4)
O6 H6 1.03(5)
O7 C12 1.226(4)
O8 C13 1.354(4)
O8 H8 0.97(6)
O9 C9 1.358(4)
O9 H9 1.07(4)
O10 C7 1.355(4)
O10 H10A 0.85(5)
O11 C27 1.222(5)
O12 C30 1.226(4)
C1 C24 1.389(5)
C1 C3 1.395(4)
C1 C6 1.462(4)
C2 C15 1.384(5)
C2 C7 1.389(5)
C2 H2 0.9500
C3 C14 1.378(4)
C3 H3 0.9500
C4 C8 1.377(5)
C4 C24 1.384(5)
C4 H4 0.9500
C5 C26 1.381(5)
C5 C7 1.401(5)
C6 H6A 1.02(4)
C8 C14 1.410(5)
C9 C20 1.384(5)
C9 C11 1.409(5)
C10 C11 1.376(4)
C10 C21 1.405(4)
C10 H10 0.9500
C12 C21 1.462(4)
C12 H12 1.02(4)
C13 C31 1.384(5)
C13 C18 1.410(5)
C15 C25 1.393(5)
C15 H15 0.9500
C16 C21 1.388(5)
C16 C20 1.391(5)
C16 H16 0.9500
C17 C23 1.396(5)
C17 C19 1.405(5)
C17 C27 1.458(5)
C18 C19 1.369(5)
C19 H19 0.9500
C20 H20 0.9500
C22 H22A 0.9800
C22 H22B 0.9800
C22 H22C 0.9800
C23 C31 1.381(5)
C23 H23 0.9500
C24 H24 0.9500
C25 C26 1.406(5)
C25 C30 1.461(5)
C26 H26 0.9500
C27 H27 1.00(4)
C28 H28A 0.9800
C28 H28B 0.9800
C28 H28C 0.9800
C29 H29A 0.9800
C29 H29B 0.9800
C29 H29C 0.9800
C30 H30 0.99(4)
C31 H31 0.9500
C32 H32A 0.9800
C32 H32B 0.9800
C32 H32C 0.9800

loop_
_geom_hbond_atom_site_label_D
_geom_hbond_atom_site_label_H
_geom_hbond_atom_site_label_A
_geom_hbond_distance_DH
_geom_hbond_distance_HA
_geom_hbond_distance_DA
_geom_hbond_angle_DHA
_geom_hbond_site_symmetry_A
O6 H6 O3 1.03(5) 1.81(5) 2.712(3) 144(4) 3_565
O8 H8 O9 0.97(6) 1.96(6) 2.806(3) 144(5) 4
O9 H9 O7 1.07(4) 1.69(4) 2.681(3) 151(3) 3_455
O10 H10A O6 0.85(5) 2.10(5) 2.794(3) 139(4) 1_545

loop_
_geom_torsion_atom_site_label_1
_geom_torsion_atom_site_label_2
_geom_torsion_atom_site_label_3
_geom_torsion_atom_site_label_4
_geom_torsion
C24 C1 C3 C14 2.0(5)
C6 C1 C3 C14 -175.1(3)
C29 O2 C5 C26 -2.1(5)
C29 O2 C5 C7 178.1(3)
C24 C1 C6 O3 -169.6(3)
C3 C1 C6 O3 7.6(5)
C15 C2 C7 O10 -179.4(3)
C15 C2 C7 C5 0.1(5)
O2 C5 C7 O10 -0.9(5)
C26 C5 C7 O10 179.2(3)
O2 C5 C7 C2 179.6(3)
C26 C5 C7 C2 -0.3(5)
C24 C4 C8 O6 -178.6(3)
C24 C4 C8 C14 1.0(5)
C28 O1 C11 C10 -2.5(5)
C28 O1 C11 C9 177.6(3)
C21 C10 C11 O1 179.6(3)
C21 C10 C11 C9 -0.5(5)
O9 C9 C11 O1 2.2(4)
C20 C9 C11 O1 -177.9(3)
O9 C9 C11 C10 -177.7(3)
C20 C9 C11 C10 2.1(5)
C22 O5 C14 C3 2.0(5)
C22 O5 C14 C8 -177.7(3)
C1 C3 C14 O5 -179.4(3)
C1 C3 C14 C8 0.2(5)
O6 C8 C14 O5 -2.5(4)
C4 C8 C14 O5 177.9(3)
O6 C8 C14 C3 177.8(3)
C4 C8 C14 C3 -1.8(5)
C7 C2 C15 C25 0.1(5)
C32 O4 C18 C19 5.1(5)
C32 O4 C18 C13 -174.8(3)
O8 C13 C18 C19 179.9(3)
C31 C13 C18 C19 -0.7(5)
O8 C13 C18 O4 -0.3(5)
C31 C13 C18 O4 179.1(3)
O4 C18 C19 C17 -178.7(3)
C13 C18 C19 C17 1.1(5)
C23 C17 C19 C18 -0.6(5)
C27 C17 C19 C18 179.2(3)
O9 C9 C20 C16 177.9(3)
C11 C9 C20 C16 -1.9(5)
C21 C16 C20 C9 0.1(5)
C20 C16 C21 C10 1.6(5)
C20 C16 C21 C12 -174.6(3)
C11 C10 C21 C16 -1.4(5)
C11 C10 C21 C12 174.7(3)
O7 C12 C21 C16 172.2(3)
O7 C12 C21 C10 -4.0(5)
C19 C17 C23 C31 -0.4(5)
C27 C17 C23 C31 179.9(3)
C8 C4 C24 C1 1.3(5)
C3 C1 C24 C4 -2.8(5)
C6 C1 C24 C4 174.3(3)
C2 C15 C25 C26 -0.1(5)
C2 C15 C25 C30 -178.8(3)
O2 C5 C26 C25 -179.6(3)
C7 C5 C26 C25 0.2(5)
C15 C25 C26 C5 0.0(5)
C30 C25 C26 C5 178.6(3)
C23 C17 C27 O11 177.2(4)
C19 C17 C27 O11 -2.5(6)
C15 C25 C30 O12 177.2(4)
C26 C25 C30 O12 -1.5(6)
C17 C23 C31 C13 0.8(5)
O8 C13 C31 C23 179.2(3)
C18 C13 C31 C23 -0.2(5)
